data_1517333
loop_
_publ_author_name
'Rudebusch, Gabriel E.'
'Fix, Aaron G.'
'Henthorn, Hillary A.'
'Vonnegut, Chris L.'
'Zakharov, Lev N.'
'Haley, Michael M.'

_publ_section_title
;
 Quinoidal diindenothienoacenes: synthesis and properties of new
 functional organic materials
;
_journal_issue 9
_journal_name_full 'Chemical Science'
_journal_page_first 3627
_journal_paper_doi 10.1039/C4SC01432D
_journal_volume 5
_journal_year 2014
_chemical_formula_sum 'C42 H50 S2 Si2'
_chemical_formula_weight 675.12
_chemical_name_systematic
;
 ?
;
_space_group_IT_number 2
_symmetry_cell_setting triclinic
_symmetry_space_group_name_Hall '-P 1'
_symmetry_space_group_name_H-M 'P -1'
_atom_sites_solution_hydrogens geom
_atom_sites_solution_primary direct
_atom_sites_solution_secondary difmap
_audit_creation_method SHELXTL
_cell_angle_alpha 73.889(8)
_cell_angle_beta 84.135(10)
_cell_angle_gamma 78.229(10)
_cell_formula_units_Z 2
_cell_length_a 7.4177(10)
_cell_length_b 14.5332(16)
_cell_length_c 18.922(2)
_cell_measurement_reflns_used 6106
_cell_measurement_temperature 100(2)
_cell_measurement_theta_max 67.44
_cell_measurement_theta_min 2.43
_cell_volume 1916.3(4)
_computing_cell_refinement 'Bruker SAINT'
_computing_data_collection 'Bruker APEX2'
_computing_data_reduction 'Bruker SAINT'
_computing_molecular_graphics 'Bruker SHELXTL'
_computing_publication_material 'Bruker SHELXTL'
_computing_structure_refinement 'SHELXL-97 (Sheldrick, 1997)'
_computing_structure_solution 'SHELXS-97 (Sheldrick, 1990)'
_diffrn_ambient_temperature 100(2)
_diffrn_measured_fraction_theta_full 0.908
_diffrn_measured_fraction_theta_max 0.908
_diffrn_measurement_device_type 'Bruker APEX-II CCD'
_diffrn_measurement_method '\f and \w scans'
_diffrn_radiation_monochromator graphite
_diffrn_radiation_source 'fine-focus sealed tube'
_diffrn_radiation_type CuK\a
_diffrn_radiation_wavelength 1.54178
_diffrn_reflns_av_R_equivalents 0.0398
_diffrn_reflns_av_sigmaI/netI 0.0522
_diffrn_reflns_limit_h_max 7
_diffrn_reflns_limit_h_min -8
_diffrn_reflns_limit_k_max 15
_diffrn_reflns_limit_k_min -15
_diffrn_reflns_limit_l_max 20
_diffrn_reflns_limit_l_min -20
_diffrn_reflns_number 12023
_diffrn_reflns_theta_full 57.49
_diffrn_reflns_theta_max 57.49
_diffrn_reflns_theta_min 2.43
_diffrn_standards_number 0
_exptl_absorpt_coefficient_mu 2.055
_exptl_absorpt_correction_T_max 0.9601
_exptl_absorpt_correction_T_min 0.7214
_exptl_absorpt_correction_type multi-scan
_exptl_absorpt_process_details SADABS
_exptl_crystal_colour dark-blue
_exptl_crystal_density_diffrn 1.170
_exptl_crystal_density_meas 0
_exptl_crystal_density_method 'not measured'
_exptl_crystal_description needle
_exptl_crystal_F_000 724
_exptl_crystal_size_max 0.17
_exptl_crystal_size_mid 0.04
_exptl_crystal_size_min 0.02
_refine_diff_density_max 0.400
_refine_diff_density_min -0.282
_refine_diff_density_rms 0.063
_refine_ls_extinction_method none
_refine_ls_goodness_of_fit_ref 1.021
_refine_ls_hydrogen_treatment constr
_refine_ls_matrix_type full
_refine_ls_number_parameters 415
_refine_ls_number_reflns 4765
_refine_ls_number_restraints 0
_refine_ls_restrained_S_all 1.021
_refine_ls_R_factor_all 0.0738
_refine_ls_R_factor_gt 0.0530
_refine_ls_shift/su_max 0.001
_refine_ls_shift/su_mean 0.000
_refine_ls_structure_factor_coef Fsqd
_refine_ls_weighting_details 'calc w=1/[\s^2^(Fo^2^)+(0.0620P)^2^+2.8783P] where P=(Fo^2^+2Fc^2^)/3'
_refine_ls_weighting_scheme calc
_refine_ls_wR_factor_gt 0.1247
_refine_ls_wR_factor_ref 0.1356
_reflns_number_gt 3677
_reflns_number_total 4765
_reflns_threshold_expression >2sigma(I)
_cod_duplicate_entry 1516670
_cod_data_source_file c4sc01432d2.cif
_cod_data_source_block cu_mh117_0m
_cod_depositor_comments
;
The following automatic conversions were performed:

'_symmetry_cell_setting' value 'Triclinic' changed to 'triclinic'
according to
/usr/data/users/saulius/crontab/automatic-downloads/current/RSC/lib/dictionaries/cif_core.dic
dictionary named 'cif_core.dic' version 2.4.2 from 2011-04-26.

Automatic conversion script
Id: cif_fix_values 2281 2013-09-26 08:29:07Z andrius 
;
_cod_original_cell_volume 1916.2(4)
_cod_original_sg_symbol_H-M P-1
_cod_database_code 1517333

loop_
_symmetry_equiv_pos_as_xyz
'x, y, z'
'-x, -y, -z'

loop_
_atom_site_label
_atom_site_type_symbol
_atom_site_fract_x
_atom_site_fract_y
_atom_site_fract_z
_atom_site_U_iso_or_equiv
_atom_site_adp_type
_atom_site_occupancy
_atom_site_symmetry_multiplicity
_atom_site_calc_flag
_atom_site_refinement_flags
Si1 Si 0.53058(17) 0.76556(7) 0.36165(6) 0.0240(3) Uani 1 1 d .
S1 S 0.86269(14) 1.01278(6) 0.10246(5) 0.0185(3) Uani 1 1 d .
C1 C 1.0319(5) 0.9579(2) -0.01402(19) 0.0156(9) Uani 1 1 d .
C2 C 0.9973(5) 0.8733(2) 0.03404(18) 0.0161(9) Uani 1 1 d .
C3 C 0.9029(5) 0.8897(2) 0.10153(19) 0.0174(9) Uani 1 1 d .
C4 C 0.8627(5) 0.8044(2) 0.14777(19) 0.0171(9) Uani 1 1 d .
C5 C 0.9385(5) 0.7268(2) 0.10993(19) 0.0176(9) Uani 1 1 d .
C6 C 1.0174(5) 0.7692(2) 0.04040(19) 0.0165(9) Uani 1 1 d .
C7 C 1.0941(5) 0.7130(3) -0.0071(2) 0.0205(9) Uani 1 1 d .
H7A H 1.1470 0.7414 -0.0539 0.025 Uiso 1 1 calc R
C8 C 1.0914(6) 0.6135(3) 0.0159(2) 0.0227(10) Uani 1 1 d .
H8A H 1.1425 0.5736 -0.0161 0.027 Uiso 1 1 calc R
C9 C 1.0155(5) 0.5717(3) 0.0844(2) 0.0226(10) Uani 1 1 d .
H9A H 1.0174 0.5035 0.0991 0.027 Uiso 1 1 calc R
C10 C 0.9368(5) 0.6280(3) 0.1321(2) 0.0200(9) Uani 1 1 d .
H10A H 0.8833 0.5993 0.1788 0.024 Uiso 1 1 calc R
C11 C 0.7631(6) 0.7898(2) 0.2170(2) 0.0199(9) Uani 1 1 d .
C12 C 0.6746(6) 0.7761(3) 0.2755(2) 0.0231(10) Uani 1 1 d .
C13 C 0.5190(6) 0.8834(3) 0.3877(2) 0.0354(12) Uani 1 1 d .
H13A H 0.4723 0.9364 0.3437 0.042 Uiso 1 1 calc R
C14 C 0.3737(7) 0.8945(3) 0.4505(2) 0.0443(13) Uani 1 1 d .
H14A H 0.3722 0.9562 0.4623 0.066 Uiso 1 1 calc R
H14B H 0.4046 0.8402 0.4942 0.066 Uiso 1 1 calc R
H14C H 0.2519 0.8940 0.4350 0.066 Uiso 1 1 calc R
C15 C 0.7019(7) 0.9036(4) 0.4009(3) 0.0535(15) Uani 1 1 d .
H15A H 0.6831 0.9656 0.4140 0.080 Uiso 1 1 calc R
H15B H 0.7819 0.9072 0.3560 0.080 Uiso 1 1 calc R
H15C H 0.7600 0.8510 0.4412 0.080 Uiso 1 1 calc R
C16 C 0.2923(6) 0.7545(3) 0.3423(2) 0.0327(11) Uani 1 1 d .
H16A H 0.2154 0.7493 0.3893 0.039 Uiso 1 1 calc R
C17 C 0.2979(7) 0.6602(3) 0.3181(2) 0.0452(14) Uani 1 1 d .
H17A H 0.1729 0.6561 0.3084 0.068 Uiso 1 1 calc R
H17B H 0.3469 0.6034 0.3574 0.068 Uiso 1 1 calc R
H17C H 0.3774 0.6617 0.2733 0.068 Uiso 1 1 calc R
C18 C 0.1986(6) 0.8445(3) 0.2849(2) 0.0394(12) Uani 1 1 d .
H18A H 0.0758 0.8355 0.2766 0.059 Uiso 1 1 calc R
H18B H 0.2732 0.8528 0.2385 0.059 Uiso 1 1 calc R
H18C H 0.1871 0.9025 0.3030 0.059 Uiso 1 1 calc R
C19 C 0.6363(7) 0.6506(3) 0.4306(2) 0.0371(12) Uani 1 1 d .
H19A H 0.6357 0.5961 0.4080 0.045 Uiso 1 1 calc R
C20 C 0.8388(7) 0.6452(4) 0.4448(3) 0.0590(15) Uani 1 1 d .
H20A H 0.8832 0.5838 0.4809 0.089 Uiso 1 1 calc R
H20B H 0.8493 0.7000 0.4638 0.089 Uiso 1 1 calc R
H20C H 0.9133 0.6483 0.3986 0.089 Uiso 1 1 calc R
C21 C 0.5216(8) 0.6279(3) 0.5035(2) 0.0525(15) Uani 1 1 d .
H21A H 0.5836 0.5678 0.5367 0.079 Uiso 1 1 calc R
H21B H 0.3993 0.6197 0.4939 0.079 Uiso 1 1 calc R
H21C H 0.5087 0.6818 0.5264 0.079 Uiso 1 1 calc R
Si1' Si 0.98046(16) 0.73675(7) 0.72303(5) 0.0218(3) Uani 1 1 d .
S1' S 0.62711(14) 1.00337(6) 0.89347(5) 0.0188(3) Uani 1 1 d .
C1' C 0.4753(5) 0.9596(3) 1.02957(19) 0.0173(9) Uani 1 1 d .
C2' C 0.5197(5) 0.8734(3) 1.01160(19) 0.0174(9) Uani 1 1 d .
C3' C 0.6072(5) 0.8826(3) 0.93873(19) 0.0195(9) Uani 1 1 d .
C4' C 0.6536(5) 0.7942(3) 0.9226(2) 0.0185(9) Uani 1 1 d .
C5' C 0.5918(5) 0.7219(3) 0.98791(19) 0.0183(9) Uani 1 1 d .
C6' C 0.5110(5) 0.7697(2) 1.04232(19) 0.0179(9) Uani 1 1 d .
C7' C 0.4433(5) 0.7178(3) 1.1089(2) 0.0214(10) Uani 1 1 d .
H7'A H 0.3881 0.7498 1.1453 0.026 Uiso 1 1 calc R
C8' C 0.4575(6) 0.6175(3) 1.1217(2) 0.0230(10) Uani 1 1 d .
H8'A H 0.4122 0.5808 1.1674 0.028 Uiso 1 1 calc R
C9' C 0.5369(6) 0.5707(3) 1.0685(2) 0.0235(10) Uani 1 1 d .
H9'A H 0.5450 0.5023 1.0781 0.028 Uiso 1 1 calc R
C10' C 0.6050(6) 0.6224(3) 1.0010(2) 0.0234(10) Uani 1 1 d .
H10B H 0.6594 0.5899 0.9647 0.028 Uiso 1 1 calc R
C11' C 0.7485(6) 0.7725(3) 0.8592(2) 0.0207(10) Uani 1 1 d .
C12' C 0.8350(6) 0.7533(3) 0.8054(2) 0.0229(10) Uani 1 1 d .
C13' C 1.2164(6) 0.7566(3) 0.7366(2) 0.0289(10) Uani 1 1 d .
H13B H 1.2925 0.7562 0.6899 0.035 Uiso 1 1 calc R
C14' C 1.3145(6) 0.6752(3) 0.7988(2) 0.0401(12) Uani 1 1 d .
H14D H 1.4362 0.6883 0.8039 0.060 Uiso 1 1 calc R
H14E H 1.3288 0.6125 0.7869 0.060 Uiso 1 1 calc R
H14F H 1.2409 0.6728 0.8451 0.060 Uiso 1 1 calc R
C15' C 1.2054(7) 0.8567(3) 0.7515(3) 0.0426(13) Uani 1 1 d .
H15D H 1.3295 0.8653 0.7584 0.064 Uiso 1 1 calc R
H15E H 1.1273 0.8600 0.7961 0.064 Uiso 1 1 calc R
H15F H 1.1525 0.9083 0.7095 0.064 Uiso 1 1 calc R
C16' C 0.8714(6) 0.8354(3) 0.6434(2) 0.0313(11) Uani 1 1 d .
H16B H 0.8472 0.8966 0.6600 0.038 Uiso 1 1 calc R
C17' C 0.6819(6) 0.8210(3) 0.6276(2) 0.0404(12) Uani 1 1 d .
H17D H 0.6316 0.8741 0.5859 0.061 Uiso 1 1 calc R
H17E H 0.5983 0.8213 0.6711 0.061 Uiso 1 1 calc R
H17F H 0.6945 0.7586 0.6155 0.061 Uiso 1 1 calc R
C18' C 0.9971(7) 0.8553(3) 0.5747(2) 0.0438(13) Uani 1 1 d .
H18D H 0.9313 0.9071 0.5359 0.066 Uiso 1 1 calc R
H18E H 1.0349 0.7959 0.5579 0.066 Uiso 1 1 calc R
H18F H 1.1065 0.8758 0.5859 0.066 Uiso 1 1 calc R
C19' C 0.9951(6) 0.6072(3) 0.7191(2) 0.0271(10) Uani 1 1 d .
H19B H 1.0599 0.5657 0.7641 0.032 Uiso 1 1 calc R
C20' C 0.8108(7) 0.5735(3) 0.7243(3) 0.0411(12) Uani 1 1 d .
H20D H 0.8330 0.5057 0.7218 0.062 Uiso 1 1 calc R
H20E H 0.7360 0.6148 0.6834 0.062 Uiso 1 1 calc R
H20F H 0.7452 0.5785 0.7712 0.062 Uiso 1 1 calc R
C21' C 1.1180(8) 0.5826(3) 0.6535(3) 0.0518(15) Uani 1 1 d .
H21D H 1.1203 0.5147 0.6543 0.078 Uiso 1 1 calc R
H21E H 1.2435 0.5919 0.6573 0.078 Uiso 1 1 calc R
H21F H 1.0681 0.6257 0.6073 0.078 Uiso 1 1 calc R

loop_
_atom_site_aniso_label
_atom_site_aniso_U_11
_atom_site_aniso_U_22
_atom_site_aniso_U_33
_atom_site_aniso_U_23
_atom_site_aniso_U_13
_atom_site_aniso_U_12
Si1 0.0332(8) 0.0190(6) 0.0223(6) -0.0082(5) 0.0066(5) -0.0104(5)
S1 0.0245(6) 0.0139(5) 0.0193(5) -0.0074(4) 0.0044(4) -0.0068(4)
C1 0.015(2) 0.0134(18) 0.020(2) -0.0078(16) -0.0003(17) -0.0025(18)
C2 0.012(2) 0.018(2) 0.019(2) -0.0078(16) 0.0004(17) -0.0030(17)
C3 0.021(2) 0.014(2) 0.020(2) -0.0097(16) 0.0015(18) -0.0033(18)
C4 0.020(2) 0.0148(19) 0.019(2) -0.0077(16) 0.0010(17) -0.0046(18)
C5 0.016(2) 0.015(2) 0.022(2) -0.0068(16) -0.0002(17) -0.0027(18)
C6 0.018(2) 0.0134(19) 0.019(2) -0.0061(17) -0.0006(17) -0.0037(18)
C7 0.021(3) 0.021(2) 0.022(2) -0.0078(17) 0.0037(18) -0.0087(19)
C8 0.025(3) 0.017(2) 0.027(2) -0.0113(18) 0.0007(19) -0.0019(19)
C9 0.028(3) 0.0084(18) 0.032(2) -0.0057(18) -0.003(2) -0.0044(19)
C10 0.020(3) 0.016(2) 0.025(2) -0.0054(17) 0.0009(18) -0.0055(18)
C11 0.026(3) 0.0118(19) 0.025(2) -0.0091(17) -0.001(2) -0.0044(19)
C12 0.034(3) 0.018(2) 0.022(2) -0.0101(17) 0.001(2) -0.009(2)
C13 0.045(3) 0.029(2) 0.036(2) -0.013(2) 0.010(2) -0.015(2)
C14 0.056(4) 0.036(3) 0.044(3) -0.018(2) 0.010(3) -0.012(3)
C15 0.061(4) 0.050(3) 0.065(3) -0.031(3) 0.008(3) -0.029(3)
C16 0.041(3) 0.034(2) 0.029(2) -0.0140(19) 0.011(2) -0.017(2)
C17 0.068(4) 0.041(3) 0.038(3) -0.013(2) 0.002(2) -0.032(3)
C18 0.039(3) 0.040(3) 0.041(3) -0.011(2) -0.001(2) -0.013(2)
C19 0.056(4) 0.025(2) 0.029(2) -0.0077(19) 0.006(2) -0.008(2)
C20 0.053(4) 0.056(3) 0.058(3) 0.000(3) -0.012(3) -0.001(3)
C21 0.085(4) 0.036(3) 0.031(3) -0.001(2) 0.006(3) -0.012(3)
Si1' 0.0317(8) 0.0148(5) 0.0209(6) -0.0080(4) 0.0064(5) -0.0076(5)
S1' 0.0240(6) 0.0135(5) 0.0206(5) -0.0076(4) 0.0044(4) -0.0060(4)
C1' 0.015(2) 0.0158(19) 0.0221(19) -0.0068(15) 0.0000(17) -0.0038(17)
C2' 0.012(2) 0.019(2) 0.023(2) -0.0090(16) -0.0018(17) -0.0013(18)
C3' 0.022(3) 0.017(2) 0.020(2) -0.0046(16) 0.0004(18) -0.0061(18)
C4' 0.020(2) 0.016(2) 0.023(2) -0.0116(17) -0.0004(18) -0.0029(18)
C5' 0.018(2) 0.015(2) 0.024(2) -0.0080(17) 0.0001(18) -0.0037(18)
C6' 0.018(2) 0.0134(19) 0.024(2) -0.0083(17) -0.0024(18) -0.0012(18)
C7' 0.024(3) 0.021(2) 0.021(2) -0.0101(17) 0.0011(18) -0.0040(19)
C8' 0.029(3) 0.015(2) 0.024(2) -0.0030(17) 0.0002(19) -0.0076(19)
C9' 0.025(3) 0.0133(19) 0.033(2) -0.0056(18) -0.003(2) -0.0055(19)
C10' 0.027(3) 0.018(2) 0.028(2) -0.0099(18) -0.0016(19) -0.0057(19)
C11' 0.028(3) 0.0118(19) 0.025(2) -0.0061(18) -0.001(2) -0.0086(19)
C12' 0.027(3) 0.014(2) 0.028(2) -0.0056(18) 0.000(2) -0.0068(19)
C13' 0.033(3) 0.028(2) 0.029(2) -0.0150(18) 0.009(2) -0.007(2)
C14' 0.035(3) 0.050(3) 0.039(3) -0.019(2) 0.000(2) -0.008(2)
C15' 0.044(3) 0.044(3) 0.054(3) -0.028(2) 0.007(2) -0.025(3)
C16' 0.041(3) 0.022(2) 0.029(2) -0.0038(18) 0.004(2) -0.008(2)
C17' 0.035(3) 0.037(3) 0.043(3) -0.001(2) -0.004(2) -0.005(2)
C18' 0.048(3) 0.041(3) 0.033(3) 0.001(2) 0.004(2) -0.006(3)
C19' 0.037(3) 0.019(2) 0.028(2) -0.0129(18) 0.007(2) -0.007(2)
C20' 0.049(3) 0.024(2) 0.057(3) -0.015(2) 0.002(3) -0.016(2)
C21' 0.073(4) 0.037(3) 0.052(3) -0.028(2) 0.023(3) -0.017(3)

loop_
_atom_type_symbol
_atom_type_description
_atom_type_scat_dispersion_real
_atom_type_scat_dispersion_imag
_atom_type_scat_source
C C 0.0181 0.0091 'International Tables Vol C Tables 4.2.6.8 and 6.1.1.4'
H H 0.0000 0.0000 'International Tables Vol C Tables 4.2.6.8 and 6.1.1.4'
Si Si 0.2541 0.3302 'International Tables Vol C Tables 4.2.6.8 and 6.1.1.4'
S S 0.3331 0.5567 'International Tables Vol C Tables 4.2.6.8 and 6.1.1.4'

loop_
_geom_angle_atom_site_label_1
_geom_angle_atom_site_label_2
_geom_angle_atom_site_label_3
_geom_angle
_geom_angle_site_symmetry_1
_geom_angle_site_symmetry_3
C12 Si1 C16 108.33(18) . .
C12 Si1 C19 107.76(19) . .
C16 Si1 C19 109.17(19) . .
C12 Si1 C13 105.77(17) . .
C16 Si1 C13 109.6(2) . .
C19 Si1 C13 115.9(2) . .
C1 S1 C3 89.67(17) 2_775 .
C2 C1 C1 113.2(4) . 2_775
C2 C1 S1 134.3(3) . 2_775
C1 C1 S1 112.5(3) 2_775 2_775
C1 C2 C3 111.9(3) . .
C1 C2 C6 141.5(4) . .
C3 C2 C6 106.6(3) . .
C4 C3 C2 111.0(3) . .
C4 C3 S1 136.3(3) . .
C2 C3 S1 112.7(2) . .
C3 C4 C11 128.7(3) . .
C3 C4 C5 106.3(3) . .
C11 C4 C5 124.9(3) . .
C10 C5 C6 120.7(3) . .
C10 C5 C4 130.3(3) . .
C6 C5 C4 109.0(3) . .
C7 C6 C5 120.8(3) . .
C7 C6 C2 132.1(3) . .
C5 C6 C2 107.0(3) . .
C6 C7 C8 118.0(3) . .
C6 C7 H7A 121.0 . .
C8 C7 H7A 121.0 . .
C9 C8 C7 121.2(4) . .
C9 C8 H8A 119.4 . .
C7 C8 H8A 119.4 . .
C8 C9 C10 121.0(3) . .
C8 C9 H9A 119.5 . .
C10 C9 H9A 119.5 . .
C5 C10 C9 118.3(3) . .
C5 C10 H10A 120.9 . .
C9 C10 H10A 120.9 . .
C12 C11 C4 178.1(4) . .
C11 C12 Si1 175.4(4) . .
C15 C13 C14 112.7(4) . .
C15 C13 Si1 115.0(3) . .
C14 C13 Si1 112.1(3) . .
C15 C13 H13A 105.4 . .
C14 C13 H13A 105.4 . .
Si1 C13 H13A 105.4 . .
C13 C14 H14A 109.5 . .
C13 C14 H14B 109.5 . .
H14A C14 H14B 109.5 . .
C13 C14 H14C 109.5 . .
H14A C14 H14C 109.5 . .
H14B C14 H14C 109.5 . .
C13 C15 H15A 109.5 . .
C13 C15 H15B 109.5 . .
H15A C15 H15B 109.5 . .
C13 C15 H15C 109.5 . .
H15A C15 H15C 109.5 . .
H15B C15 H15C 109.5 . .
C18 C16 C17 110.7(3) . .
C18 C16 Si1 112.4(3) . .
C17 C16 Si1 111.0(3) . .
C18 C16 H16A 107.5 . .
C17 C16 H16A 107.5 . .
Si1 C16 H16A 107.5 . .
C16 C17 H17A 109.5 . .
C16 C17 H17B 109.5 . .
H17A C17 H17B 109.5 . .
C16 C17 H17C 109.5 . .
H17A C17 H17C 109.5 . .
H17B C17 H17C 109.5 . .
C16 C18 H18A 109.5 . .
C16 C18 H18B 109.5 . .
H18A C18 H18B 109.5 . .
C16 C18 H18C 109.5 . .
H18A C18 H18C 109.5 . .
H18B C18 H18C 109.5 . .
C21 C19 C20 110.8(4) . .
C21 C19 Si1 113.5(3) . .
C20 C19 Si1 114.5(3) . .
C21 C19 H19A 105.7 . .
C20 C19 H19A 105.7 . .
Si1 C19 H19A 105.7 . .
C19 C20 H20A 109.5 . .
C19 C20 H20B 109.5 . .
H20A C20 H20B 109.5 . .
C19 C20 H20C 109.5 . .
H20A C20 H20C 109.5 . .
H20B C20 H20C 109.5 . .
C19 C21 H21A 109.5 . .
C19 C21 H21B 109.5 . .
H21A C21 H21B 109.5 . .
C19 C21 H21C 109.5 . .
H21A C21 H21C 109.5 . .
H21B C21 H21C 109.5 . .
C12' Si1' C13' 106.80(18) . .
C12' Si1' C19' 107.71(17) . .
C13' Si1' C19' 109.54(19) . .
C12' Si1' C16' 105.47(19) . .
C13' Si1' C16' 110.32(18) . .
C19' Si1' C16' 116.47(18) . .
C1' S1' C3' 89.98(17) 2_677 .
C2' C1' C1' 112.5(4) . 2_677
C2' C1' S1' 135.0(3) . 2_677
C1' C1' S1' 112.5(4) 2_677 2_677
C1' C2' C3' 112.6(3) . .
C1' C2' C6' 140.9(3) . .
C3' C2' C6' 106.4(3) . .
C4' C3' C2' 111.4(3) . .
C4' C3' S1' 136.2(3) . .
C2' C3' S1' 112.4(3) . .
C3' C4' C11' 128.4(3) . .
C3' C4' C5' 106.2(3) . .
C11' C4' C5' 125.3(3) . .
C10' C5' C6' 120.4(3) . .
C10' C5' C4' 130.3(4) . .
C6' C5' C4' 109.3(3) . .
C7' C6' C5' 120.4(3) . .
C7' C6' C2' 132.9(3) . .
C5' C6' C2' 106.7(3) . .
C6' C7' C8' 118.8(4) . .
C6' C7' H7'A 120.6 . .
C8' C7' H7'A 120.6 . .
C9' C8' C7' 120.7(3) . .
C9' C8' H8'A 119.7 . .
C7' C8' H8'A 119.7 . .
C8' C9' C10' 121.0(3) . .
C8' C9' H9'A 119.5 . .
C10' C9' H9'A 119.5 . .
C5' C10' C9' 118.6(4) . .
C5' C10' H10B 120.7 . .
C9' C10' H10B 120.7 . .
C12' C11' C4' 178.2(4) . .
C11' C12' Si1' 173.0(3) . .
C14' C13' C15' 110.2(3) . .
C14' C13' Si1' 112.2(3) . .
C15' C13' Si1' 110.9(3) . .
C14' C13' H13B 107.8 . .
C15' C13' H13B 107.8 . .
Si1' C13' H13B 107.8 . .
C13' C14' H14D 109.5 . .
C13' C14' H14E 109.5 . .
H14D C14' H14E 109.5 . .
C13' C14' H14F 109.5 . .
H14D C14' H14F 109.5 . .
H14E C14' H14F 109.5 . .
C13' C15' H15D 109.5 . .
C13' C15' H15E 109.5 . .
H15D C15' H15E 109.5 . .
C13' C15' H15F 109.5 . .
H15D C15' H15F 109.5 . .
H15E C15' H15F 109.5 . .
C18' C16' C17' 112.7(4) . .
C18' C16' Si1' 114.1(3) . .
C17' C16' Si1' 112.8(3) . .
C18' C16' H16B 105.4 . .
C17' C16' H16B 105.4 . .
Si1' C16' H16B 105.4 . .
C16' C17' H17D 109.5 . .
C16' C17' H17E 109.5 . .
H17D C17' H17E 109.5 . .
C16' C17' H17F 109.5 . .
H17D C17' H17F 109.5 . .
H17E C17' H17F 109.5 . .
C16' C18' H18D 109.5 . .
C16' C18' H18E 109.5 . .
H18D C18' H18E 109.5 . .
C16' C18' H18F 109.5 . .
H18D C18' H18F 109.5 . .
H18E C18' H18F 109.5 . .
C20' C19' C21' 111.0(3) . .
C20' C19' Si1' 115.7(3) . .
C21' C19' Si1' 113.1(3) . .
C20' C19' H19B 105.3 . .
C21' C19' H19B 105.3 . .
Si1' C19' H19B 105.3 . .
C19' C20' H20D 109.5 . .
C19' C20' H20E 109.5 . .
H20D C20' H20E 109.5 . .
C19' C20' H20F 109.5 . .
H20D C20' H20F 109.5 . .
H20E C20' H20F 109.5 . .
C19' C21' H21D 109.5 . .
C19' C21' H21E 109.5 . .
H21D C21' H21E 109.5 . .
C19' C21' H21F 109.5 . .
H21D C21' H21F 109.5 . .
H21E C21' H21F 109.5 . .

loop_
_geom_bond_atom_site_label_1
_geom_bond_atom_site_label_2
_geom_bond_distance
_geom_bond_site_symmetry_2
Si1 C12 1.842(4) .
Si1 C16 1.888(4) .
Si1 C19 1.891(4) .
Si1 C13 1.894(4) .
S1 C1 1.751(4) 2_775
S1 C3 1.758(3) .
C1 C2 1.366(5) .
C1 C1 1.440(7) 2_775
C1 S1 1.751(4) 2_775
C2 C3 1.447(5) .
C2 C6 1.462(5) .
C3 C4 1.373(5) .
C4 C11 1.422(5) .
C4 C5 1.486(5) .
C5 C10 1.382(5) .
C5 C6 1.412(5) .
C6 C7 1.382(5) .
C7 C8 1.393(5) .
C7 H7A 0.9500 .
C8 C9 1.387(5) .
C8 H8A 0.9500 .
C9 C10 1.390(5) .
C9 H9A 0.9500 .
C10 H10A 0.9500 .
C11 C12 1.215(5) .
C13 C15 1.504(6) .
C13 C14 1.540(6) .
C13 H13A 1.0000 .
C14 H14A 0.9800 .
C14 H14B 0.9800 .
C14 H14C 0.9800 .
C15 H15A 0.9800 .
C15 H15B 0.9800 .
C15 H15C 0.9800 .
C16 C18 1.539(6) .
C16 C17 1.551(6) .
C16 H16A 1.0000 .
C17 H17A 0.9800 .
C17 H17B 0.9800 .
C17 H17C 0.9800 .
C18 H18A 0.9800 .
C18 H18B 0.9800 .
C18 H18C 0.9800 .
C19 C21 1.534(6) .
C19 C20 1.535(7) .
C19 H19A 1.0000 .
C20 H20A 0.9800 .
C20 H20B 0.9800 .
C20 H20C 0.9800 .
C21 H21A 0.9800 .
C21 H21B 0.9800 .
C21 H21C 0.9800 .
Si1' C12' 1.846(5) .
Si1' C13' 1.885(4) .
Si1' C19' 1.885(4) .
Si1' C16' 1.886(4) .
S1' C1' 1.740(4) 2_677
S1' C3' 1.755(3) .
C1' C2' 1.357(5) .
C1' C1' 1.458(7) 2_677
C1' S1' 1.740(4) 2_677
C2' C3' 1.446(5) .
C2' C6' 1.469(5) .
C3' C4' 1.371(5) .
C4' C11' 1.408(6) .
C4' C5' 1.485(5) .
C5' C10' 1.382(5) .
C5' C6' 1.416(5) .
C6' C7' 1.381(5) .
C7' C8' 1.393(5) .
C7' H7'A 0.9500 .
C8' C9' 1.385(5) .
C8' H8'A 0.9500 .
C9' C10' 1.393(5) .
C9' H9'A 0.9500 .
C10' H10B 0.9500 .
C11' C12' 1.215(5) .
C13' C14' 1.537(6) .
C13' C15' 1.542(5) .
C13' H13B 1.0000 .
C14' H14D 0.9800 .
C14' H14E 0.9800 .
C14' H14F 0.9800 .
C15' H15D 0.9800 .
C15' H15E 0.9800 .
C15' H15F 0.9800 .
C16' C18' 1.515(6) .
C16' C17' 1.533(6) .
C16' H16B 1.0000 .
C17' H17D 0.9800 .
C17' H17E 0.9800 .
C17' H17F 0.9800 .
C18' H18D 0.9800 .
C18' H18E 0.9800 .
C18' H18F 0.9800 .
C19' C20' 1.529(6) .
C19' C21' 1.542(6) .
C19' H19B 1.0000 .
C20' H20D 0.9800 .
C20' H20E 0.9800 .
C20' H20F 0.9800 .
C21' H21D 0.9800 .
C21' H21E 0.9800 .
C21' H21F 0.9800 .

loop_
_geom_torsion_atom_site_label_1
_geom_torsion_atom_site_label_2
_geom_torsion_atom_site_label_3
_geom_torsion_atom_site_label_4
_geom_torsion
_geom_torsion_site_symmetry_1
C1 C1 C2 C3 0.4(5) 2_775
S1 C1 C2 C3 -179.7(3) 2_775
C1 C1 C2 C6 177.6(4) 2_775
S1 C1 C2 C6 -2.5(8) 2_775
C1 C2 C3 C4 177.5(3) .
C6 C2 C3 C4 -0.6(4) .
C1 C2 C3 S1 -0.6(4) .
C6 C2 C3 S1 -178.8(2) .
C1 S1 C3 C4 -177.0(4) 2_775
C1 S1 C3 C2 0.5(3) 2_775
C2 C3 C4 C11 -176.3(4) .
S1 C3 C4 C11 1.2(7) .
C2 C3 C4 C5 1.5(4) .
S1 C3 C4 C5 179.0(3) .
C3 C4 C5 C10 179.7(4) .
C11 C4 C5 C10 -2.4(6) .
C3 C4 C5 C6 -1.9(4) .
C11 C4 C5 C6 176.0(3) .
C10 C5 C6 C7 0.2(6) .
C4 C5 C6 C7 -178.4(3) .
C10 C5 C6 C2 -179.9(3) .
C4 C5 C6 C2 1.5(4) .
C1 C2 C6 C7 2.0(8) .
C3 C2 C6 C7 179.2(4) .
C1 C2 C6 C5 -177.8(5) .
C3 C2 C6 C5 -0.6(4) .
C5 C6 C7 C8 -0.2(5) .
C2 C6 C7 C8 -180.0(4) .
C6 C7 C8 C9 -0.5(6) .
C7 C8 C9 C10 1.1(6) .
C6 C5 C10 C9 0.3(5) .
C4 C5 C10 C9 178.6(4) .
C8 C9 C10 C5 -1.0(6) .
C3 C4 C11 C12 124(13) .
C5 C4 C11 C12 -53(13) .
C4 C11 C12 Si1 -98(13) .
C16 Si1 C12 C11 76(4) .
C19 Si1 C12 C11 -166(4) .
C13 Si1 C12 C11 -42(4) .
C12 Si1 C13 C15 -60.5(4) .
C16 Si1 C13 C15 -177.0(3) .
C19 Si1 C13 C15 58.8(4) .
C12 Si1 C13 C14 169.1(3) .
C16 Si1 C13 C14 52.5(4) .
C19 Si1 C13 C14 -71.6(4) .
C12 Si1 C16 C18 -61.5(3) .
C19 Si1 C16 C18 -178.5(3) .
C13 Si1 C16 C18 53.5(4) .
C12 Si1 C16 C17 63.1(3) .
C19 Si1 C16 C17 -54.0(3) .
C13 Si1 C16 C17 178.1(3) .
C12 Si1 C19 C21 -175.4(3) .
C16 Si1 C19 C21 -58.0(4) .
C13 Si1 C19 C21 66.4(4) .
C12 Si1 C19 C20 56.0(4) .
C16 Si1 C19 C20 173.4(3) .
C13 Si1 C19 C20 -62.2(4) .
C1' C1' C2' C3' 0.8(6) 2_677
S1' C1' C2' C3' -179.3(3) 2_677
C1' C1' C2' C6' 179.7(5) 2_677
S1' C1' C2' C6' -0.4(8) 2_677
C1' C2' C3' C4' 178.9(3) .
C6' C2' C3' C4' -0.4(4) .
C1' C2' C3' S1' -1.2(4) .
C6' C2' C3' S1' 179.5(3) .
C1' S1' C3' C4' -179.1(4) 2_677
C1' S1' C3' C2' 0.9(3) 2_677
C2' C3' C4' C11' -176.5(4) .
S1' C3' C4' C11' 3.6(7) .
C2' C3' C4' C5' 0.7(4) .
S1' C3' C4' C5' -179.3(3) .
C3' C4' C5' C10' -179.7(4) .
C11' C4' C5' C10' -2.4(7) .
C3' C4' C5' C6' -0.7(4) .
C11' C4' C5' C6' 176.6(4) .
C10' C5' C6' C7' -0.4(6) .
C4' C5' C6' C7' -179.6(3) .
C10' C5' C6' C2' 179.6(3) .
C4' C5' C6' C2' 0.4(4) .
C1' C2' C6' C7' 1.0(8) .
C3' C2' C6' C7' 180.0(4) .
C1' C2' C6' C5' -179.0(5) .
C3' C2' C6' C5' 0.0(4) .
C5' C6' C7' C8' 0.5(6) .
C2' C6' C7' C8' -179.5(4) .
C6' C7' C8' C9' -0.4(6) .
C7' C8' C9' C10' 0.2(6) .
C6' C5' C10' C9' 0.2(6) .
C4' C5' C10' C9' 179.1(4) .
C8' C9' C10' C5' -0.1(6) .
C3' C4' C11' C12' 89(12) .
C5' C4' C11' C12' -88(11) .
C4' C11' C12' Si1' -59(13) .
C13' Si1' C12' C11' 40(3) .
C19' Si1' C12' C11' 158(3) .
C16' Si1' C12' C11' -77(3) .
C12' Si1' C13' C14' 68.5(3) .
C19' Si1' C13' C14' -47.9(3) .
C16' Si1' C13' C14' -177.4(3) .
C12' Si1' C13' C15' -55.3(3) .
C19' Si1' C13' C15' -171.6(3) .
C16' Si1' C13' C15' 58.9(3) .
C12' Si1' C16' C18' 162.3(3) .
C13' Si1' C16' C18' 47.4(4) .
C19' Si1' C16' C18' -78.3(3) .
C12' Si1' C16' C17' -67.3(3) .
C13' Si1' C16' C17' 177.7(3) .
C19' Si1' C16' C17' 52.0(4) .
C12' Si1' C19' C20' 52.0(3) .
C13' Si1' C19' C20' 167.8(3) .
C16' Si1' C19' C20' -66.2(4) .
C12' Si1' C19' C21' -178.4(3) .
C13' Si1' C19' C21' -62.6(4) .
C16' Si1' C19' C21' 63.4(4) .
